data_2016676
loop_
_publ_author_name
'Siddiqui, Waseeq Ahmad'
'Ahmad, Saeed'
'Siddiqui, Hamid Latif'
'Parvez, Masood'

_publ_section_title
;
 2-[<i>N</i>-(2,3-Dimethylphenyl)carbamoyl]benzenesulfonamide and the
 3,4- and 2,6-dimethylphenyl analogues
;
_journal_coeditor_code HJ3076
_journal_issue 7
_journal_name_full 'Acta Crystallographica Section C'
_journal_page_first o367
_journal_page_last o371
_journal_paper_doi 10.1107/S0108270108016314
_journal_volume 64
_journal_year 2008
_chemical_formula_iupac 'C15 H16 N2 O3 S'
_chemical_formula_moiety 'C15 H16 N2 O3 S'
_chemical_formula_sum 'C15 H16 N2 O3 S'
_chemical_formula_weight 304.36
_chemical_name_systematic
;
2-[(3,4-dimethylphenyl)carbamoyl]benzenesulfonamide
;
_space_group_IT_number 14
_symmetry_cell_setting monoclinic
_symmetry_space_group_name_Hall '-P 2ybc'
_symmetry_space_group_name_H-M 'P 1 21/c 1'
_atom_sites_solution_hydrogens geom
_atom_sites_solution_primary direct
_atom_sites_solution_secondary difmap
_cell_angle_alpha 90.00
_cell_angle_beta 97.29(3)
_cell_angle_gamma 90.00
_cell_formula_units_Z 4
_cell_length_a 11.597(9)
_cell_length_b 7.450(3)
_cell_length_c 16.324(13)
_cell_measurement_reflns_used 4440
_cell_measurement_temperature 173(2)
_cell_measurement_theta_max 25.0
_cell_measurement_theta_min 4.0
_cell_volume 1399.0(17)
_computing_cell_refinement 'DENZO (Otwinowski & Minor, 1997)'
_computing_data_collection 'COLLECT (Hooft, 1998)'
_computing_data_reduction 'SCALEPACK (Otwinowski & Minor, 1997)'
_computing_molecular_graphics 'ORTEP-3 (Farrugia, 1997)'
_computing_publication_material 'SHELXL97 (Sheldrick, 2008)'
_computing_structure_refinement 'SHELXL97 (Sheldrick, 2008)'
_computing_structure_solution 'SAPI91 (Fan, 1991)'
_diffrn_ambient_temperature 173(2)
_diffrn_measured_fraction_theta_full 0.989
_diffrn_measured_fraction_theta_max 0.989
_diffrn_measurement_device_type 'Nonius KappaCCD'
_diffrn_measurement_method ' \w and \f '
_diffrn_radiation_monochromator graphite
_diffrn_radiation_source 'fine-focus sealed tube'
_diffrn_radiation_type MoK\a
_diffrn_radiation_wavelength 0.71073
_diffrn_reflns_av_R_equivalents 0.048
_diffrn_reflns_av_sigmaI/netI 0.062
_diffrn_reflns_limit_h_max 13
_diffrn_reflns_limit_h_min -13
_diffrn_reflns_limit_k_max 8
_diffrn_reflns_limit_k_min -8
_diffrn_reflns_limit_l_max 19
_diffrn_reflns_limit_l_min -19
_diffrn_reflns_number 4440
_diffrn_reflns_theta_full 25.0
_diffrn_reflns_theta_max 25.0
_diffrn_reflns_theta_min 4.0
_diffrn_standards_number 0
_exptl_absorpt_coefficient_mu 0.243
_exptl_absorpt_correction_T_max 0.986
_exptl_absorpt_correction_T_min 0.953
_exptl_absorpt_correction_type multi-scan
_exptl_absorpt_process_details '(SORTAV; Blessing, 1997)'
_exptl_crystal_colour colorless
_exptl_crystal_density_diffrn 1.445
_exptl_crystal_density_method 'not measured'
_exptl_crystal_description prism
_exptl_crystal_F_000 640
_exptl_crystal_size_max 0.20
_exptl_crystal_size_mid 0.10
_exptl_crystal_size_min 0.06
_refine_diff_density_max 0.31
_refine_diff_density_min -0.41
_refine_ls_extinction_method none
_refine_ls_goodness_of_fit_ref 1.05
_refine_ls_hydrogen_treatment mixed
_refine_ls_matrix_type full
_refine_ls_number_parameters 201
_refine_ls_number_reflns 2423
_refine_ls_number_restraints 0
_refine_ls_restrained_S_all 1.05
_refine_ls_R_factor_all 0.080
_refine_ls_R_factor_gt 0.055
_refine_ls_shift/su_max 0.000
_refine_ls_shift/su_mean 0.000
_refine_ls_structure_factor_coef Fsqd
_refine_ls_weighting_details 'calc w=1/[\s^2^(Fo^2^)+(0.096P)^2^+0.014P] where P=(Fo^2^+2Fc^2^)/3'
_refine_ls_weighting_scheme calc
_refine_ls_wR_factor_gt 0.136
_refine_ls_wR_factor_ref 0.154
_reflns_number_gt 1767
_reflns_number_total 2423
_reflns_threshold_expression I>2\s(I)
_cod_data_source_file hj3076.cif
_cod_data_source_block II
_cod_depositor_comments
;
The following automatic conversions were performed:
'_symmetry_cell_setting' value 'Monoclinic' changed to 'monoclinic'
according to '/home/saulius/struct/CIF-dictionaries/cif_core.dic'
dictionary named 'cif_core.dic' version 2.4.1 from
2010-06-29.

'_exptl_absorpt_correction_type' value 'Multi-scan' changed
to 'multi-scan' according to
'/home/saulius/struct/CIF-dictionaries/cif_core.dic' dictionary named
'cif_core.dic' version 2.4.1 from 2010-06-29.

Automatic conversion script
Id: cif_fix_enum 1527 2010-12-29 10:47:43Z saulius 

The following automatic conversions were performed:

'_symmetry_cell_setting' value 'Monoclinic' changed to 'monoclinic'
according to /home/saulius/struct/CIF-dictionaries/cif_core.dic
dictionary named 'cif_core.dic' version 2.4.1 from
2010-06-29.

'_exptl_absorpt_correction_type' value 'Multi-scan'
changed to 'multi-scan' according to
/home/saulius/struct/CIF-dictionaries/cif_core.dic dictionary named
'cif_core.dic' version 2.4.1 from 2010-06-29.

Automatic conversion script
Id: cif_fix_values 1715 2011-07-08 13:25:40Z adriana 
;
_cod_original_sg_symbol_H-M 'P 21/c'
_cod_database_code 2016676
_cod_database_fobs_code 2016676

loop_
_symmetry_equiv_pos_as_xyz
'x, y, z'
'-x, y+1/2, -z+1/2'
'-x, -y, -z'
'x, -y-1/2, z-1/2'

loop_
_atom_site_type_symbol
_atom_site_label
_atom_site_fract_x
_atom_site_fract_y
_atom_site_fract_z
_atom_site_U_iso_or_equiv
_atom_site_adp_type
_atom_site_calc_flag
_atom_site_refinement_flags
_atom_site_occupancy
S S1 0.31267(6) 0.32180(9) 0.24525(4) 0.0291(3) Uani d . 1
O O3 0.11651(17) 0.0226(2) 0.19202(12) 0.0307(5) Uani d . 1
O O1 0.41605(18) 0.4207(3) 0.27427(12) 0.0377(6) Uani d . 1
O O2 0.22327(18) 0.4043(3) 0.18927(12) 0.0347(5) Uani d . 1
N N1 0.3540(3) 0.1450(4) 0.19979(17) 0.0337(6) Uani d . 1
H H1N 0.419(3) 0.105(4) 0.222(2) 0.040 Uiso d . 1
H H2N 0.299(3) 0.069(4) 0.193(2) 0.040 Uiso d . 1
N N2 -0.0340(2) 0.1951(3) 0.22300(15) 0.0278(6) Uani d . 1
H H3N -0.058(3) 0.254(4) 0.255(2) 0.033 Uiso d . 1
C C1 0.2466(2) 0.2507(4) 0.33248(17) 0.0265(7) Uani d . 1
C C2 0.3061(3) 0.2794(4) 0.41077(18) 0.0313(7) Uani d . 1
H H2 0.3803 0.3352 0.4170 0.038 Uiso calc R 1
C C3 0.2564(3) 0.2261(4) 0.47966(19) 0.0345(8) Uani d . 1
H H3 0.2976 0.2432 0.5332 0.041 Uiso calc R 1
C C4 0.1479(3) 0.1486(4) 0.47110(19) 0.0330(7) Uani d . 1
H H4 0.1146 0.1120 0.5187 0.040 Uiso calc R 1
C C5 0.0867(3) 0.1237(4) 0.39282(18) 0.0287(7) Uani d . 1
H H5 0.0110 0.0729 0.3873 0.034 Uiso calc R 1
C C6 0.1357(2) 0.1726(3) 0.32303(18) 0.0252(7) Uani d . 1
C C7 0.0722(2) 0.1253(4) 0.23908(17) 0.0263(7) Uani d . 1
C C8 -0.1107(2) 0.1888(3) 0.14731(18) 0.0263(7) Uani d . 1
C C9 -0.2264(3) 0.2350(3) 0.15047(19) 0.0299(7) Uani d . 1
H H9 -0.2524 0.2557 0.2026 0.036 Uiso calc R 1
C C10 -0.3048(3) 0.2516(4) 0.07911(19) 0.0296(7) Uani d . 1
C C11 -0.2658(3) 0.2219(4) 0.00208(18) 0.0308(7) Uani d . 1
C C12 -0.1515(3) 0.1708(3) 0.00051(19) 0.0314(7) Uani d . 1
H H12 -0.1256 0.1472 -0.0514 0.038 Uiso calc R 1
C C13 -0.0727(3) 0.1524(4) 0.07207(18) 0.0303(7) Uani d . 1
H H13 0.0052 0.1157 0.0692 0.036 Uiso calc R 1
C C14 -0.4282(3) 0.3019(4) 0.0860(2) 0.0416(8) Uani d . 1
H H14A -0.4474 0.4136 0.0556 0.050 Uiso calc R 1
H H14B -0.4378 0.3190 0.1443 0.050 Uiso calc R 1
H H14C -0.4800 0.2059 0.0626 0.050 Uiso calc R 1
C C15 -0.3466(3) 0.2435(5) -0.0776(2) 0.0418(8) Uani d . 1
H H15A -0.3013 0.2406 -0.1244 0.050 Uiso calc R 1
H H15B -0.3875 0.3585 -0.0771 0.050 Uiso calc R 1
H H15C -0.4033 0.1453 -0.0830 0.050 Uiso calc R 1

loop_
_atom_site_aniso_label
_atom_site_aniso_U_11
_atom_site_aniso_U_22
_atom_site_aniso_U_33
_atom_site_aniso_U_12
_atom_site_aniso_U_13
_atom_site_aniso_U_23
S1 0.0291(5) 0.0346(4) 0.0236(4) -0.0028(3) 0.0031(3) 0.0020(3)
O3 0.0306(12) 0.0341(10) 0.0267(11) 0.0027(9) 0.0010(9) -0.0028(9)
O1 0.0335(13) 0.0463(12) 0.0336(13) -0.0154(10) 0.0049(10) -0.0027(9)
O2 0.0389(13) 0.0400(11) 0.0235(11) 0.0027(9) -0.0020(10) 0.0068(9)
N1 0.0267(15) 0.0446(15) 0.0304(15) 0.0005(12) 0.0060(12) -0.0012(12)
N2 0.0260(15) 0.0316(13) 0.0252(14) 0.0011(10) 0.0015(11) -0.0033(10)
C1 0.0290(17) 0.0259(14) 0.0246(17) 0.0040(12) 0.0038(13) 0.0030(12)
C2 0.0297(17) 0.0357(16) 0.0274(17) 0.0007(13) -0.0005(13) -0.0005(13)
C3 0.040(2) 0.0395(17) 0.0230(16) 0.0072(14) -0.0001(14) -0.0034(13)
C4 0.042(2) 0.0331(15) 0.0250(17) 0.0063(13) 0.0087(15) 0.0026(12)
C5 0.0260(16) 0.0290(14) 0.0321(18) 0.0030(12) 0.0071(13) 0.0013(12)
C6 0.0253(16) 0.0246(14) 0.0252(16) 0.0027(11) 0.0010(13) 0.0006(11)
C7 0.0246(16) 0.0244(13) 0.0300(17) -0.0017(12) 0.0043(13) 0.0022(12)
C8 0.0254(16) 0.0228(13) 0.0299(17) -0.0024(11) 0.0006(13) 0.0007(11)
C9 0.0329(18) 0.0279(14) 0.0294(17) -0.0004(12) 0.0065(14) 0.0008(13)
C10 0.0250(17) 0.0284(14) 0.0344(18) -0.0020(12) 0.0001(14) 0.0028(13)
C11 0.0355(19) 0.0283(15) 0.0276(17) -0.0027(12) 0.0000(14) 0.0008(12)
C12 0.0345(18) 0.0310(15) 0.0284(17) 0.0030(13) 0.0028(14) -0.0023(12)
C13 0.0263(17) 0.0323(15) 0.0308(17) 0.0028(12) -0.0017(14) -0.0016(12)
C14 0.0294(19) 0.0528(19) 0.042(2) 0.0042(14) 0.0006(15) 0.0030(15)
C15 0.042(2) 0.0452(18) 0.0366(19) 0.0036(15) -0.0029(15) -0.0010(15)

loop_
_atom_type_symbol
_atom_type_description
_atom_type_scat_dispersion_real
_atom_type_scat_dispersion_imag
_atom_type_scat_source
C C 0.0033 0.0016 'International Tables Vol C Tables 4.2.6.8 and 6.1.1.4'
H H 0.0000 0.0000 'International Tables Vol C Tables 4.2.6.8 and 6.1.1.4'
N N 0.0061 0.0033 'International Tables Vol C Tables 4.2.6.8 and 6.1.1.4'
S S 0.1246 0.1234 'International Tables Vol C Tables 4.2.6.8 and 6.1.1.4'
O O 0.0106 0.0060 'International Tables Vol C Tables 4.2.6.8 and 6.1.1.4'

loop_
_geom_angle_atom_site_label_1
_geom_angle_atom_site_label_2
_geom_angle_atom_site_label_3
_geom_angle
O2 S1 O1 119.84(13)
O2 S1 N1 106.86(15)
O1 S1 N1 106.64(15)
O2 S1 C1 106.74(14)
O1 S1 C1 108.34(14)
N1 S1 C1 107.93(13)
S1 N1 H1N 113(2)
S1 N1 H2N 110(2)
H1N N1 H2N 116(3)
C7 N2 C8 128.1(3)
C7 N2 H3N 120(3)
C8 N2 H3N 112(3)
C2 C1 C6 120.4(3)
C2 C1 S1 118.4(2)
C6 C1 S1 121.1(2)
C3 C2 C1 119.6(3)
C3 C2 H2 120.2
C1 C2 H2 120.2
C4 C3 C2 120.5(3)
C4 C3 H3 119.8
C2 C3 H3 119.8
C3 C4 C5 120.1(3)
C3 C4 H4 119.9
C5 C4 H4 119.9
C6 C5 C4 120.4(3)
C6 C5 H5 119.8
C4 C5 H5 119.8
C5 C6 C1 119.0(3)
C5 C6 C7 118.7(3)
C1 C6 C7 122.0(2)
O3 C7 N2 124.3(3)
O3 C7 C6 120.8(2)
N2 C7 C6 114.8(2)
C13 C8 C9 119.9(3)
C13 C8 N2 122.7(3)
C9 C8 N2 117.2(3)
C10 C9 C8 121.4(3)
C10 C9 H9 119.3
C8 C9 H9 119.3
C9 C10 C11 119.0(3)
C9 C10 C14 119.3(3)
C11 C10 C14 121.7(3)
C12 C11 C10 118.5(3)
C12 C11 C15 120.3(3)
C10 C11 C15 121.2(3)
C11 C12 C13 122.6(3)
C11 C12 H12 118.7
C13 C12 H12 118.7
C8 C13 C12 118.4(3)
C8 C13 H13 120.8
C12 C13 H13 120.8
C10 C14 H14A 109.5
C10 C14 H14B 109.5
H14A C14 H14B 109.5
C10 C14 H14C 109.5
H14A C14 H14C 109.5
H14B C14 H14C 109.5
C11 C15 H15A 109.5
C11 C15 H15B 109.5
H15A C15 H15B 109.5
C11 C15 H15C 109.5
H15A C15 H15C 109.5
H15B C15 H15C 109.5

loop_
_geom_bond_atom_site_label_1
_geom_bond_atom_site_label_2
_geom_bond_distance
S1 O2 1.431(2)
S1 O1 1.435(2)
S1 N1 1.614(3)
S1 C1 1.781(3)
O3 C7 1.241(3)
N1 H1N 0.85(4)
N1 H2N 0.85(4)
N2 C7 1.331(4)
N2 C8 1.429(4)
N2 H3N 0.76(3)
C1 C2 1.389(4)
C1 C6 1.403(4)
C2 C3 1.385(4)
C2 H2 0.9500
C3 C4 1.376(4)
C3 H3 0.9500
C4 C5 1.393(4)
C4 H4 0.9500
C5 C6 1.385(4)
C5 H5 0.9500
C6 C7 1.513(4)
C8 C13 1.384(4)
C8 C9 1.393(4)
C9 C10 1.389(4)
C9 H9 0.9500
C10 C11 1.407(4)
C10 C14 1.497(4)
C11 C12 1.382(4)
C11 C15 1.512(5)
C12 C13 1.396(4)
C12 H12 0.9500
C13 H13 0.9500
C14 H14A 0.9800
C14 H14B 0.9800
C14 H14C 0.9800
C15 H15A 0.9800
C15 H15B 0.9800
C15 H15C 0.9800

loop_
_geom_hbond_atom_site_label_D
_geom_hbond_atom_site_label_H
_geom_hbond_atom_site_label_A
_geom_hbond_site_symmetry_A
_geom_hbond_distance_DH
_geom_hbond_distance_HA
_geom_hbond_distance_DA
_geom_hbond_angle_DHA
N1 H1N O1 2_645 0.85(4) 2.35(4) 3.131(4) 153(3)
N2 H3N O3 2 0.76(3) 2.32(3) 3.022(3) 155(3)
N1 H2N O3 . 0.85(4) 2.14(4) 2.888(4) 146(3)
C2 H2 O1 . 0.95 2.50 2.902(4) 106
C13 H13 O3 . 0.95 2.35 2.914(4) 118

loop_
_geom_torsion_atom_site_label_1
_geom_torsion_atom_site_label_2
_geom_torsion_atom_site_label_3
_geom_torsion_atom_site_label_4
_geom_torsion
O2 S1 C1 C2 -137.3(2)
O1 S1 C1 C2 -7.0(3)
N1 S1 C1 C2 108.1(2)
O2 S1 C1 C6 40.7(3)
O1 S1 C1 C6 171.1(2)
N1 S1 C1 C6 -73.8(3)
C6 C1 C2 C3 1.7(4)
S1 C1 C2 C3 179.7(2)
C1 C2 C3 C4 -1.4(4)
C2 C3 C4 C5 -0.3(4)
C3 C4 C5 C6 1.6(4)
C4 C5 C6 C1 -1.3(4)
C4 C5 C6 C7 173.5(2)
C2 C1 C6 C5 -0.3(4)
S1 C1 C6 C5 -178.4(2)
C2 C1 C6 C7 -175.0(2)
S1 C1 C6 C7 7.0(4)
C8 N2 C7 O3 -9.3(4)
C8 N2 C7 C6 173.8(2)
C5 C6 C7 O3 -117.4(3)
C1 C6 C7 O3 57.2(4)
C5 C6 C7 N2 59.6(3)
C1 C6 C7 N2 -125.7(3)
C7 N2 C8 C13 -19.2(4)
C7 N2 C8 C9 165.7(3)
C13 C8 C9 C10 -2.2(4)
N2 C8 C9 C10 173.0(2)
C8 C9 C10 C11 -0.4(4)
C8 C9 C10 C14 -179.9(3)
C9 C10 C11 C12 2.4(4)
C14 C10 C11 C12 -178.1(3)
C9 C10 C11 C15 -178.2(3)
C14 C10 C11 C15 1.3(4)
C10 C11 C12 C13 -1.9(4)
C15 C11 C12 C13 178.7(3)
C9 C8 C13 C12 2.7(4)
N2 C8 C13 C12 -172.3(2)
C11 C12 C13 C8 -0.7(4)

loop_
_cod_related_entry_id
_cod_related_entry_database
_cod_related_entry_code
1 ChemSpider 30654112
